data_1507869
loop_
_publ_author_name
'Snyder, Seth E.'
'Huang, Bin-Syuan'
'Chen, Yu-Tzu'
'Lin, Huei-Shian'
'Carey, James R.'

_publ_section_title
;
 A simple chiral recognition system to investigate substituent effects on
 \p-\p interactions.
;
_journal_issue 13
_journal_name_full 'Organic letters'
_journal_page_first 3442
_journal_page_last 3445
_journal_paper_doi 10.1021/ol3014057
_journal_volume 14
_journal_year 2012
_chemical_formula_moiety 'C18 H28 N2 O2'
_chemical_formula_sum 'C18 H28 N2 O2'
_chemical_formula_weight 304.42
_space_group_IT_number 15
_symmetry_cell_setting monoclinic
_symmetry_Int_Tables_number 15
_symmetry_space_group_name_Hall '-C 2yc'
_symmetry_space_group_name_H-M 'C 1 2/c 1'
_atom_sites_solution_hydrogens geom
_atom_sites_solution_primary direct
_atom_sites_solution_secondary difmap
_audit_creation_method SHELXL-97
_cell_angle_alpha 90.00
_cell_angle_beta 117.843(6)
_cell_angle_gamma 90.00
_cell_formula_units_Z 8
_cell_length_a 19.5529(9)
_cell_length_b 10.7474(4)
_cell_length_c 19.5495(10)
_cell_measurement_reflns_used 3680
_cell_measurement_temperature 110(2)
_cell_measurement_theta_max 28.9958
_cell_measurement_theta_min 3.0804
_cell_volume 3632.6(3)
_computing_cell_refinement
; 
CrysAlis RED, Oxford Diffraction Ltd., 
Version 1.171.32.29 (release 10-06-2008 CrysAlis171 .NET) 
(compiled Jun 10 2008,16:49:55) 
;
_computing_data_collection
; 
CrysAlis CCD, Oxford Diffraction Ltd., 
Version 1.171.32.29 (release 10-06-2008 CrysAlis171 .NET) 
(compiled Jun 10 2008,16:49:55) 
;
_computing_data_reduction
; 
CrysAlis RED, Oxford Diffraction Ltd., 
Version 1.171.32.29 (release 10-06-2008 CrysAlis171 .NET) 
(compiled Jun 10 2008,16:49:55) 
;
_computing_molecular_graphics 'Bruker SHELXTL'
_computing_publication_material 'Bruker SHELXTL'
_computing_structure_refinement 'SHELXL-97 (Sheldrick, 2008)'
_computing_structure_solution 'SHELXS-97 (Sheldrick, 2008)'
_diffrn_ambient_temperature 110(2)
_diffrn_measured_fraction_theta_full 0.998
_diffrn_measured_fraction_theta_max 0.860
_diffrn_measurement_device_type 'CCD detector'
_diffrn_measurement_method 'omega scan'
_diffrn_radiation_monochromator graphite
_diffrn_radiation_probe x-ray
_diffrn_radiation_type MoK\a
_diffrn_radiation_wavelength 0.71073
_diffrn_reflns_av_R_equivalents 0.0161
_diffrn_reflns_av_sigmaI/netI 0.0367
_diffrn_reflns_limit_h_max 25
_diffrn_reflns_limit_h_min -25
_diffrn_reflns_limit_k_max 14
_diffrn_reflns_limit_k_min -12
_diffrn_reflns_limit_l_max 26
_diffrn_reflns_limit_l_min -26
_diffrn_reflns_number 8203
_diffrn_reflns_theta_full 26.00
_diffrn_reflns_theta_max 29.05
_diffrn_reflns_theta_min 3.62
_diffrn_source 'fine-focus sealed tube'
_exptl_absorpt_coefficient_mu 0.072
_exptl_absorpt_correction_T_max 1.00000
_exptl_absorpt_correction_T_min 0.98725
_exptl_absorpt_correction_type multi-scan
_exptl_absorpt_process_details
; 
CrysAlisPro, Oxford Diffraction Ltd., 
Version 1.171.33.46 (release 27-08-2009 CrysAlis171 .NET) 
(compiled Aug 27 2009,17:19:36) 
Empirical absorption correction using spherical harmonics, 
 implemented in SCALE3 ABSPACK scaling algorithm. 
;
_exptl_crystal_colour colorless
_exptl_crystal_density_diffrn 1.113
_exptl_crystal_density_method 'not measured'
_exptl_crystal_description parallelepiped
_exptl_crystal_F_000 1328
_exptl_crystal_size_max 0.60
_exptl_crystal_size_mid 0.45
_exptl_crystal_size_min 0.42
_refine_diff_density_max 0.349
_refine_diff_density_min -0.310
_refine_diff_density_rms 0.039
_refine_ls_extinction_method none
_refine_ls_goodness_of_fit_ref 1.030
_refine_ls_hydrogen_treatment mixed
_refine_ls_matrix_type full
_refine_ls_number_parameters 219
_refine_ls_number_reflns 4184
_refine_ls_number_restraints 0
_refine_ls_restrained_S_all 1.030
_refine_ls_R_factor_all 0.0848
_refine_ls_R_factor_gt 0.0549
_refine_ls_shift/su_max 0.000
_refine_ls_shift/su_mean 0.000
_refine_ls_structure_factor_coef Fsqd
_refine_ls_weighting_details 'calc w=1/[\s^2^(Fo^2^)+(0.0998P)^2^+0.0000P] where P=(Fo^2^+2Fc^2^)/3'
_refine_ls_weighting_scheme calc
_refine_ls_wR_factor_gt 0.1556
_refine_ls_wR_factor_ref 0.1670
_reflns_number_gt 2696
_reflns_number_total 4184
_reflns_threshold_expression >2sigma(I)
_cod_data_source_file ol3014057_si_002.cif
_cod_data_source_block 1b
_cod_depositor_comments 'Adding full bibliography for 1507868--1507878.cif.'
_cod_original_sg_symbol_H-M 'C 2/c'
_cod_database_code 1507869

loop_
_symmetry_equiv_pos_as_xyz
'x, y, z'
'-x, y, -z+1/2'
'x+1/2, y+1/2, z'
'-x+1/2, y+1/2, -z+1/2'
'-x, -y, -z'
'x, -y, z-1/2'
'-x+1/2, -y+1/2, -z'
'x+1/2, -y+1/2, z-1/2'

loop_
_atom_site_label
_atom_site_type_symbol
_atom_site_fract_x
_atom_site_fract_y
_atom_site_fract_z
_atom_site_U_iso_or_equiv
_atom_site_adp_type
_atom_site_occupancy
_atom_site_symmetry_multiplicity
_atom_site_calc_flag
_atom_site_refinement_flags
_atom_site_disorder_assembly
_atom_site_disorder_group
O1 O 0.17046(7) 0.39258(12) 0.32430(8) 0.0493(4) Uani 1 1 d . . .
O2 O 0.03080(6) 0.09430(11) 0.17642(7) 0.0385(3) Uani 1 1 d . . .
N1 N 0.09509(8) 0.22818(13) 0.31414(8) 0.0306(3) Uani 1 1 d . . .
H1A H 0.0546(11) 0.2004(17) 0.3148(10) 0.039(5) Uiso 1 1 d . . .
N2 N 0.14640(7) 0.08595(13) 0.17709(8) 0.0350(3) Uani 1 1 d . . .
C1 C 0.01320(9) 0.38246(18) 0.37352(10) 0.0406(4) Uani 1 1 d . A .
H1B H 0.0099 0.2950 0.3783 0.049 Uiso 1 1 calc R . .
C2 C -0.03241(11) 0.4605(2) 0.39212(13) 0.0543(5) Uani 1 1 d . . .
C3 C -0.02708(15) 0.5864(2) 0.38443(17) 0.0762(8) Uani 1 1 d . A .
H3A H -0.0583 0.6404 0.3966 0.091 Uiso 1 1 calc R . .
C4 C 0.02188(17) 0.6364(2) 0.35983(19) 0.0832(9) Uani 1 1 d . . .
C5 C 0.06818(14) 0.5563(2) 0.34220(15) 0.0642(6) Uani 1 1 d . A .
H5A H 0.1032 0.5900 0.3260 0.077 Uiso 1 1 calc R . .
C6 C 0.06321(10) 0.42929(17) 0.34825(10) 0.0399(4) Uani 1 1 d . . .
C7 C 0.11383(9) 0.34879(16) 0.32764(10) 0.0347(4) Uani 1 1 d . A .
C8 C 0.14194(9) 0.14174(15) 0.29680(9) 0.0300(4) Uani 1 1 d . . .
H8A H 0.1922 0.1829 0.3090 0.036 Uiso 1 1 calc R . .
C9 C 0.10177(9) 0.10615(15) 0.21159(9) 0.0308(4) Uani 1 1 d . . .
C10 C 0.10969(11) 0.0520(2) 0.09491(11) 0.0471(5) Uani 1 1 d . . .
H10A H 0.1361 0.0966 0.0696 0.057 Uiso 1 1 calc R . .
H10B H 0.0551 0.0799 0.0702 0.057 Uiso 1 1 calc R . .
C11 C 0.11186(14) -0.0849(2) 0.08158(15) 0.0697(7) Uani 1 1 d . . .
H11A H 0.0866 -0.1016 0.0259 0.105 Uiso 1 1 calc R . .
H11B H 0.0846 -0.1296 0.1053 0.105 Uiso 1 1 calc R . .
H11C H 0.1657 -0.1129 0.1048 0.105 Uiso 1 1 calc R . .
C12 C 0.23108(9) 0.09720(18) 0.21610(11) 0.0413(4) Uani 1 1 d . . .
H12A H 0.2526 0.0363 0.1933 0.050 Uiso 1 1 calc R . .
H12B H 0.2512 0.0760 0.2715 0.050 Uiso 1 1 calc R . .
C13 C 0.25876(12) 0.2262(2) 0.20980(12) 0.0568(6) Uani 1 1 d . . .
H13A H 0.3154 0.2285 0.2374 0.085 Uiso 1 1 calc R . .
H13B H 0.2381 0.2870 0.2327 0.085 Uiso 1 1 calc R . .
H13C H 0.2407 0.2466 0.1552 0.085 Uiso 1 1 calc R . .
C14 C 0.15866(10) 0.02371(16) 0.34654(10) 0.0368(4) Uani 1 1 d . . .
H14A H 0.1089 -0.0157 0.3357 0.044 Uiso 1 1 calc R . .
H14B H 0.1875 -0.0357 0.3309 0.044 Uiso 1 1 calc R . .
C15 C 0.20478(11) 0.04653(19) 0.43312(10) 0.0474(5) Uani 1 1 d . . .
H15A H 0.1720 0.0980 0.4490 0.057 Uiso 1 1 calc R . .
C16 C 0.27902(14) 0.1177(3) 0.45490(15) 0.0960(11) Uani 1 1 d . . .
H16A H 0.2670 0.1966 0.4265 0.144 Uiso 1 1 calc R . .
H16B H 0.3132 0.0681 0.4416 0.144 Uiso 1 1 calc R . .
H16C H 0.3048 0.1345 0.5106 0.144 Uiso 1 1 calc R . .
C17 C 0.22108(14) -0.0762(2) 0.47676(12) 0.0623(6) Uani 1 1 d . . .
H17A H 0.1723 -0.1200 0.4622 0.093 Uiso 1 1 calc R . .
H17B H 0.2469 -0.0599 0.5325 0.093 Uiso 1 1 calc R . .
H17C H 0.2546 -0.1277 0.4636 0.093 Uiso 1 1 calc R . .
C18 C -0.0858(2) 0.4146(5) 0.4154(3) 0.0762(19) Uani 0.533(6) 1 d P A 1
H18A H -0.1385 0.4273 0.3737 0.099(17) Uiso 0.533(6) 1 calc PR A 1
H18B H -0.0793 0.4590 0.4618 0.18(3) Uiso 0.533(6) 1 calc PR A 1
H18C H -0.0768 0.3255 0.4268 0.15(3) Uiso 0.533(6) 1 calc PR A 1
C18' C 0.0123(3) 0.7666(4) 0.3337(4) 0.080(2) Uani 0.467(6) 1 d P A 2
H18D H 0.0436 0.7821 0.3074 0.12(2) Uiso 0.467(6) 1 calc PR A 2
H18E H 0.0292 0.8221 0.3785 0.12(2) Uiso 0.467(6) 1 calc PR A 2
H18F H -0.0423 0.7825 0.2978 0.15(3) Uiso 0.467(6) 1 calc PR A 2

loop_
_atom_site_aniso_label
_atom_site_aniso_U_11
_atom_site_aniso_U_22
_atom_site_aniso_U_33
_atom_site_aniso_U_23
_atom_site_aniso_U_13
_atom_site_aniso_U_12
O1 0.0479(7) 0.0367(7) 0.0712(10) 0.0036(7) 0.0344(7) -0.0027(6)
O2 0.0336(6) 0.0430(7) 0.0449(7) -0.0066(6) 0.0234(5) -0.0014(5)
N1 0.0285(7) 0.0310(7) 0.0386(8) 0.0000(6) 0.0210(6) 0.0024(6)
N2 0.0374(7) 0.0396(8) 0.0369(8) 0.0027(6) 0.0249(6) 0.0035(6)
C1 0.0359(8) 0.0425(10) 0.0421(10) -0.0094(8) 0.0170(7) 0.0058(8)
C2 0.0488(11) 0.0512(13) 0.0645(13) -0.0169(11) 0.0278(10) 0.0065(10)
C3 0.0783(16) 0.0512(14) 0.117(2) -0.0085(14) 0.0608(16) 0.0168(13)
C4 0.103(2) 0.0342(12) 0.135(3) -0.0003(14) 0.075(2) 0.0150(13)
C5 0.0745(14) 0.0396(12) 0.0917(18) 0.0092(12) 0.0498(13) 0.0130(11)
C6 0.0408(9) 0.0350(10) 0.0369(9) -0.0008(8) 0.0124(7) 0.0100(8)
C7 0.0327(8) 0.0351(9) 0.0356(9) 0.0041(7) 0.0154(7) 0.0031(7)
C8 0.0305(7) 0.0296(8) 0.0379(9) 0.0036(7) 0.0227(7) 0.0044(7)
C9 0.0352(8) 0.0251(8) 0.0405(9) 0.0040(7) 0.0248(7) 0.0030(7)
C10 0.0488(10) 0.0609(13) 0.0415(11) -0.0039(9) 0.0294(8) -0.0021(9)
C11 0.0713(14) 0.0672(16) 0.0729(16) -0.0249(13) 0.0355(12) -0.0133(13)
C12 0.0389(9) 0.0498(11) 0.0472(10) 0.0011(9) 0.0300(8) 0.0042(8)
C13 0.0536(11) 0.0675(15) 0.0594(13) -0.0019(11) 0.0347(10) -0.0159(11)
C14 0.0470(9) 0.0329(9) 0.0443(10) 0.0081(8) 0.0329(8) 0.0093(8)
C15 0.0572(11) 0.0486(12) 0.0430(11) 0.0126(9) 0.0288(9) 0.0148(10)
C16 0.0657(15) 0.125(3) 0.0574(16) 0.0371(16) -0.0045(11) -0.0164(16)
C17 0.0907(16) 0.0620(14) 0.0490(12) 0.0232(11) 0.0450(12) 0.0276(13)
C18 0.046(2) 0.089(4) 0.098(4) -0.049(3) 0.036(2) 0.002(2)
C18' 0.088(4) 0.032(3) 0.157(6) -0.027(3) 0.087(4) -0.017(3)

loop_
_atom_type_symbol
_atom_type_description
_atom_type_scat_dispersion_real
_atom_type_scat_dispersion_imag
_atom_type_scat_source
C C 0.0033 0.0016 'International Tables Vol C Tables 4.2.6.8 and 6.1.1.4'
H H 0.0000 0.0000 'International Tables Vol C Tables 4.2.6.8 and 6.1.1.4'
N N 0.0061 0.0033 'International Tables Vol C Tables 4.2.6.8 and 6.1.1.4'
O O 0.0106 0.0060 'International Tables Vol C Tables 4.2.6.8 and 6.1.1.4'

loop_
_geom_angle_atom_site_label_1
_geom_angle_atom_site_label_2
_geom_angle_atom_site_label_3
_geom_angle
C7 N1 C8 121.40(13)
C7 N1 H1A 120.4(12)
C8 N1 H1A 118.2(13)
C9 N2 C10 119.24(13)
C9 N2 C12 124.30(14)
C10 N2 C12 116.45(12)
C6 C1 C2 121.45(18)
C6 C1 H1B 119.3
C2 C1 H1B 119.3
C3 C2 C1 118.4(2)
C3 C2 C18 119.1(3)
C1 C2 C18 122.4(3)
C4 C3 C2 121.9(2)
C4 C3 H3A 119.1
C2 C3 H3A 119.1
C3 C4 C5 118.9(2)
C3 C4 C18' 120.0(3)
C5 C4 C18' 119.3(3)
C6 C5 C4 120.5(2)
C6 C5 H5A 119.8
C4 C5 H5A 119.8
C5 C6 C1 118.83(17)
C5 C6 C7 117.74(17)
C1 C6 C7 123.43(16)
O1 C7 N1 121.93(15)
O1 C7 C6 120.95(16)
N1 C7 C6 117.11(14)
N1 C8 C9 110.93(12)
N1 C8 C14 110.56(12)
C9 C8 C14 109.48(14)
N1 C8 H8A 108.6
C9 C8 H8A 108.6
C14 C8 H8A 108.6
O2 C9 N2 121.83(15)
O2 C9 C8 120.46(12)
N2 C9 C8 117.70(13)
N2 C10 C11 113.29(18)
N2 C10 H10A 108.9
C11 C10 H10A 108.9
N2 C10 H10B 108.9
C11 C10 H10B 108.9
H10A C10 H10B 107.7
C10 C11 H11A 109.5
C10 C11 H11B 109.5
H11A C11 H11B 109.5
C10 C11 H11C 109.5
H11A C11 H11C 109.5
H11B C11 H11C 109.5
N2 C12 C13 113.08(15)
N2 C12 H12A 109.0
C13 C12 H12A 109.0
N2 C12 H12B 109.0
C13 C12 H12B 109.0
H12A C12 H12B 107.8
C12 C13 H13A 109.5
C12 C13 H13B 109.5
H13A C13 H13B 109.5
C12 C13 H13C 109.5
H13A C13 H13C 109.5
H13B C13 H13C 109.5
C15 C14 C8 114.29(15)
C15 C14 H14A 108.7
C8 C14 H14A 108.7
C15 C14 H14B 108.7
C8 C14 H14B 108.7
H14A C14 H14B 107.6
C16 C15 C14 112.72(16)
C16 C15 C17 110.97(18)
C14 C15 C17 110.15(17)
C16 C15 H15A 107.6
C14 C15 H15A 107.6
C17 C15 H15A 107.6
C15 C16 H16A 109.5
C15 C16 H16B 109.5
H16A C16 H16B 109.5
C15 C16 H16C 109.5
H16A C16 H16C 109.5
H16B C16 H16C 109.5
C15 C17 H17A 109.5
C15 C17 H17B 109.5
H17A C17 H17B 109.5
C15 C17 H17C 109.5
H17A C17 H17C 109.5
H17B C17 H17C 109.5
C2 C18 H18A 109.5
C2 C18 H18B 109.5
H18A C18 H18B 109.5
C2 C18 H18C 109.5
H18A C18 H18C 109.5
H18B C18 H18C 109.5
C4 C18' H18D 109.5
C4 C18' H18E 109.5
H18D C18' H18E 109.5
C4 C18' H18F 109.5
H18D C18' H18F 109.5
H18E C18' H18F 109.5

loop_
_geom_bond_atom_site_label_1
_geom_bond_atom_site_label_2
_geom_bond_distance
O1 C7 1.2326(19)
O2 C9 1.2343(19)
N1 C7 1.339(2)
N1 C8 1.4516(19)
N1 H1A 0.851(18)
N2 C9 1.3466(19)
N2 C10 1.467(2)
N2 C12 1.469(2)
C1 C6 1.380(2)
C1 C2 1.390(2)
C1 H1B 0.9500
C2 C3 1.371(3)
C2 C18 1.408(5)
C3 C4 1.366(3)
C3 H3A 0.9500
C4 C5 1.403(3)
C4 C18' 1.472(5)
C5 C6 1.378(3)
C5 H5A 0.9500
C6 C7 1.504(2)
C8 C9 1.522(2)
C8 C14 1.538(2)
C8 H8A 1.0000
C10 C11 1.498(3)
C10 H10A 0.9900
C10 H10B 0.9900
C11 H11A 0.9800
C11 H11B 0.9800
C11 H11C 0.9800
C12 C13 1.514(3)
C12 H12A 0.9900
C12 H12B 0.9900
C13 H13A 0.9800
C13 H13B 0.9800
C13 H13C 0.9800
C14 C15 1.521(2)
C14 H14A 0.9900
C14 H14B 0.9900
C15 C16 1.515(3)
C15 C17 1.521(3)
C15 H15A 1.0000
C16 H16A 0.9800
C16 H16B 0.9800
C16 H16C 0.9800
C17 H17A 0.9800
C17 H17B 0.9800
C17 H17C 0.9800
C18 H18A 0.9800
C18 H18B 0.9800
C18 H18C 0.9800
C18' H18D 0.9800
C18' H18E 0.9800
C18' H18F 0.9800
